data_4510508
loop_
_publ_author_name
'Phukan, Nithi'
'Baruah, Jubaraj B.'

_publ_section_title
;
 Polymorphs of 1-(5-Methylthiazol-2-yl)-3-phenylthiourea and Various
 Anion-Assisted Assemblies of Two Positional Isomers
;
_journal_issue 5
_journal_name_full 'Crystal Growth &amp; Design'
_journal_page_first 2640
_journal_paper_doi 10.1021/cg5003379
_journal_volume 14
_journal_year 2014
_chemical_formula_sum 'C22 H24 N6 O4 S5'
_chemical_formula_weight 596.82
_chemical_name_systematic
; 
 ? 
;
_space_group_IT_number 2
_symmetry_cell_setting triclinic
_symmetry_space_group_name_Hall '-P 1'
_symmetry_space_group_name_H-M 'P -1'
_atom_sites_solution_hydrogens geom
_atom_sites_solution_primary direct
_atom_sites_solution_secondary difmap
_audit_creation_method SHELXL-97
_cell_angle_alpha 110.959(13)
_cell_angle_beta 106.648(11)
_cell_angle_gamma 104.205(11)
_cell_formula_units_Z 2
_cell_length_a 11.1939(13)
_cell_length_b 11.8157(16)
_cell_length_c 12.0646(17)
_cell_measurement_temperature 296(2)
_cell_volume 1315.3(4)
_computing_structure_refinement 'SHELXL-97 (Sheldrick, 1997)'
_computing_structure_solution 'SHELXS-97 (Sheldrick, 1990)'
_diffrn_ambient_temperature 296(2)
_diffrn_measured_fraction_theta_full 0.998
_diffrn_measured_fraction_theta_max 0.998
_diffrn_radiation_monochromator graphite
_diffrn_radiation_source 'fine-focus sealed tube'
_diffrn_radiation_type MoK\a
_diffrn_radiation_wavelength 0.71073
_diffrn_reflns_av_R_equivalents 0.0566
_diffrn_reflns_av_sigmaI/netI 0.0941
_diffrn_reflns_limit_h_max 12
_diffrn_reflns_limit_h_min -13
_diffrn_reflns_limit_k_max 14
_diffrn_reflns_limit_k_min -14
_diffrn_reflns_limit_l_max 13
_diffrn_reflns_limit_l_min -14
_diffrn_reflns_number 9031
_diffrn_reflns_theta_full 25.25
_diffrn_reflns_theta_max 25.25
_diffrn_reflns_theta_min 2.89
_exptl_absorpt_coefficient_mu 0.483
_exptl_absorpt_correction_T_max .944
_exptl_absorpt_correction_T_min .870
_exptl_absorpt_correction_type multi-scan
_exptl_absorpt_process_details multi-scan
_exptl_crystal_colour colorless
_exptl_crystal_density_diffrn 1.507
_exptl_crystal_density_method 'not measured'
_exptl_crystal_description block
_exptl_crystal_F_000 620
_exptl_crystal_size_max .32
_exptl_crystal_size_mid .24
_exptl_crystal_size_min .12
_refine_diff_density_max 0.830
_refine_diff_density_min -0.502
_refine_diff_density_rms 0.078
_refine_ls_extinction_method none
_refine_ls_goodness_of_fit_ref 1.019
_refine_ls_hydrogen_treatment mixed
_refine_ls_matrix_type full
_refine_ls_number_parameters 400
_refine_ls_number_reflns 4767
_refine_ls_number_restraints 0
_refine_ls_restrained_S_all 1.019
_refine_ls_R_factor_all 0.0927
_refine_ls_R_factor_gt 0.0601
_refine_ls_shift/su_max 0.000
_refine_ls_shift/su_mean 0.000
_refine_ls_structure_factor_coef Fsqd
_refine_ls_weighting_details 'calc w=1/[\s^2^(Fo^2^)+(0.0059P)^2^+2.0000P] where P=(Fo^2^+2Fc^2^)/3'
_refine_ls_weighting_scheme calc
_refine_ls_wR_factor_gt 0.1091
_refine_ls_wR_factor_ref 0.1279
_reflns_number_gt 3061
_reflns_number_total 4767
_reflns_threshold_expression >2sigma(I)
_cod_data_source_file 5a.cif
_cod_data_source_block 5a
_cod_depositor_comments
;
The following automatic conversions were performed:

'_symmetry_cell_setting' value 'Triclinic' changed to 'triclinic'
according to
/usr/data/users/saulius/crontab/automatic-downloads/rss-feeds/ACS/lib/dictionaries/cif_core.dic
dictionary named 'cif_core.dic' version 2.4.2 from 2011-04-26.

Automatic conversion script
Id: cif_fix_values 2281 2013-09-26 08:29:07Z andrius 

 Adding full bibliography for 4510508--4510523.cif.
;
_cod_original_cell_volume 1315.3(3)
_cod_database_code 4510508

loop_
_symmetry_equiv_pos_as_xyz
'x, y, z'
'-x, -y, -z'

loop_
_atom_site_label
_atom_site_type_symbol
_atom_site_fract_x
_atom_site_fract_y
_atom_site_fract_z
_atom_site_U_iso_or_equiv
_atom_site_adp_type
_atom_site_occupancy
_atom_site_symmetry_multiplicity
_atom_site_calc_flag
_atom_site_refinement_flags
S5 S 0.51227(10) 0.68049(11) 0.68138(11) 0.0355(3) Uani 1 1 d .
S3 S -0.02134(11) 0.43696(13) 0.19103(12) 0.0480(3) Uani 1 1 d .
S4 S -0.05814(11) 0.61206(13) 0.41319(13) 0.0505(3) Uani 1 1 d .
S1 S 0.23480(13) 0.15724(12) 0.65689(13) 0.0495(3) Uani 1 1 d .
S2 S 0.26747(16) 0.35779(14) 0.90728(15) 0.0677(4) Uani 1 1 d .
O3 O 0.6458(3) 0.7863(3) 0.7484(3) 0.0588(10) Uani 1 1 d .
O1 O 0.4444(3) 0.6663(4) 0.5507(3) 0.0590(10) Uani 1 1 d .
O2 O 0.4263(3) 0.7083(4) 0.7531(3) 0.0625(10) Uani 1 1 d .
O4 O 0.5266(3) 0.5581(3) 0.6730(3) 0.0565(9) Uani 1 1 d .
N5 N 0.1760(4) 0.5864(4) 0.4432(4) 0.0402(10) Uani 1 1 d .
N2 N 0.3638(4) 0.4257(4) 0.7544(4) 0.0420(10) Uani 1 1 d .
N4 N 0.2121(4) 0.4393(4) 0.2813(4) 0.0397(9) Uani 1 1 d .
N6 N 0.1783(4) 0.7323(4) 0.6260(4) 0.0425(10) Uani 1 1 d .
C15 C 0.1319(4) 0.4955(4) 0.3193(4) 0.0356(10) Uani 1 1 d .
C16 C 0.1018(4) 0.6469(4) 0.4995(4) 0.0375(10) Uani 1 1 d .
N1 N 0.3514(4) 0.2784(4) 0.5587(4) 0.0441(10) Uani 1 1 d .
C5 C 0.3402(4) 0.4659(5) 0.8662(5) 0.0425(11) Uani 1 1 d .
N3 N 0.3802(4) 0.5974(4) 0.9264(4) 0.0491(11) Uani 1 1 d .
C4 C 0.3247(4) 0.3018(5) 0.6633(4) 0.0390(11) Uani 1 1 d .
C13 C 0.0323(5) 0.3378(5) 0.0867(5) 0.0484(12) Uani 1 1 d .
C14 C 0.1567(5) 0.3512(5) 0.1510(5) 0.0456(12) Uani 1 1 d .
C17 C 0.1502(5) 0.8222(4) 0.7195(4) 0.0416(11) Uani 1 1 d .
C2 C 0.2362(5) 0.0681(5) 0.5066(5) 0.0509(13) Uani 1 1 d .
C3 C 0.3034(5) 0.1486(5) 0.4716(5) 0.0467(12) Uani 1 1 d .
C6 C 0.3904(5) 0.6840(5) 1.0484(5) 0.0479(12) Uani 1 1 d .
C12 C -0.0599(5) 0.2513(6) -0.0545(5) 0.0702(17) Uani 1 1 d .
H12A H -0.0143 0.2042 -0.0974 0.105 Uiso 1 1 calc R
H12B H -0.0844 0.3043 -0.0942 0.105 Uiso 1 1 calc R
H12C H -0.1399 0.1898 -0.0625 0.105 Uiso 1 1 calc R
C7 C 0.3606(6) 0.6478(6) 1.1381(6) 0.0588(15) Uani 1 1 d .
C22 C 0.2570(6) 0.9030(6) 0.8387(6) 0.0678(17) Uani 1 1 d .
C9 C 0.4202(6) 0.8725(7) 1.2860(6) 0.0664(16) Uani 1 1 d .
C8 C 0.3775(6) 0.7435(7) 1.2553(6) 0.0630(16) Uani 1 1 d .
C18 C 0.0268(6) 0.8314(6) 0.7031(6) 0.0703(18) Uani 1 1 d .
C20 C 0.1220(7) 1.0056(6) 0.9201(6) 0.0683(17) Uani 1 1 d .
C1 C 0.1697(6) -0.0775(5) 0.4379(6) 0.0759(18) Uani 1 1 d .
H1A H 0.1791 -0.1105 0.3571 0.114 Uiso 1 1 calc R
H1B H 0.0754 -0.1037 0.4207 0.114 Uiso 1 1 calc R
H1C H 0.2115 -0.1125 0.4915 0.114 Uiso 1 1 calc R
C11 C 0.4345(6) 0.8145(6) 1.0809(6) 0.0783(18) Uani 1 1 d .
H11 H 0.4546 0.8408 1.0221 0.094 Uiso 1 1 calc R
C10 C 0.4501(7) 0.9087(6) 1.1978(6) 0.085(2) Uani 1 1 d .
H10 H 0.4809 0.9970 1.2170 0.102 Uiso 1 1 calc R
C21 C 0.2423(7) 0.9943(7) 0.9374(6) 0.084(2) Uani 1 1 d .
C19 C 0.0136(7) 0.9212(7) 0.8043(6) 0.084(2) Uani 1 1 d .
H3A H 0.315(4) 0.128(4) 0.393(4) 0.050(14) Uiso 1 1 d .
H7 H 0.329(5) 0.562(5) 1.116(5) 0.076(19) Uiso 1 1 d .
H9 H 0.441(5) 0.943(5) 1.368(5) 0.066(16) Uiso 1 1 d .
H8 H 0.358(5) 0.720(5) 1.313(5) 0.068(18) Uiso 1 1 d .
H14 H 0.203(4) 0.307(4) 0.124(4) 0.037(12) Uiso 1 1 d .
H18 H -0.042(5) 0.779(5) 0.618(5) 0.078(18) Uiso 1 1 d .
H21 H 0.310(5) 1.044(5) 1.011(5) 0.071(18) Uiso 1 1 d .
H20 H 0.112(5) 1.065(5) 0.990(5) 0.067(16) Uiso 1 1 d .
H19 H -0.061(5) 0.942(5) 0.795(5) 0.08(2) Uiso 1 1 d .
H22 H 0.343(6) 0.897(5) 0.846(5) 0.09(2) Uiso 1 1 d .
H1 H 0.393(5) 0.338(5) 0.548(5) 0.062(17) Uiso 1 1 d .
H5 H 0.251(4) 0.607(4) 0.487(4) 0.044(15) Uiso 1 1 d .
H6 H 0.252(4) 0.732(4) 0.657(4) 0.036(13) Uiso 1 1 d .
H4 H 0.293(5) 0.453(5) 0.338(5) 0.067(16) Uiso 1 1 d .
H2 H 0.409(5) 0.484(5) 0.749(5) 0.057(17) Uiso 1 1 d .
H3 H 0.409(5) 0.639(5) 0.895(5) 0.060(18) Uiso 1 1 d .

loop_
_atom_site_aniso_label
_atom_site_aniso_U_11
_atom_site_aniso_U_22
_atom_site_aniso_U_33
_atom_site_aniso_U_23
_atom_site_aniso_U_13
_atom_site_aniso_U_12
S5 0.0297(6) 0.0452(7) 0.0341(6) 0.0190(5) 0.0157(5) 0.0145(5)
S3 0.0304(6) 0.0625(8) 0.0410(7) 0.0167(6) 0.0086(5) 0.0207(6)
S4 0.0327(7) 0.0557(8) 0.0513(8) 0.0159(7) 0.0101(6) 0.0210(6)
S1 0.0522(8) 0.0504(8) 0.0585(8) 0.0314(7) 0.0336(6) 0.0171(6)
S2 0.0904(11) 0.0621(9) 0.0656(10) 0.0366(8) 0.0496(8) 0.0219(8)
O3 0.0397(19) 0.061(2) 0.057(2) 0.025(2) 0.0114(16) 0.0040(17)
O1 0.0358(18) 0.093(3) 0.046(2) 0.036(2) 0.0161(15) 0.0175(18)
O2 0.062(2) 0.092(3) 0.062(2) 0.039(2) 0.0450(19) 0.044(2)
O4 0.045(2) 0.055(2) 0.074(2) 0.029(2) 0.0305(18) 0.0206(17)
N5 0.023(2) 0.055(3) 0.038(2) 0.020(2) 0.0083(18) 0.0158(19)
N2 0.035(2) 0.051(3) 0.051(3) 0.033(2) 0.0225(19) 0.015(2)
N4 0.029(2) 0.052(2) 0.037(2) 0.021(2) 0.0099(17) 0.0195(19)
N6 0.028(2) 0.047(2) 0.045(2) 0.016(2) 0.0105(19) 0.0149(19)
C15 0.028(2) 0.045(3) 0.037(2) 0.023(2) 0.0121(19) 0.013(2)
C16 0.029(2) 0.037(3) 0.046(3) 0.021(2) 0.014(2) 0.014(2)
N1 0.042(2) 0.051(3) 0.046(2) 0.030(2) 0.0204(19) 0.013(2)
C5 0.035(3) 0.057(3) 0.047(3) 0.030(3) 0.022(2) 0.021(2)
N3 0.051(3) 0.051(3) 0.051(3) 0.027(2) 0.026(2) 0.019(2)
C4 0.029(2) 0.051(3) 0.044(3) 0.029(3) 0.016(2) 0.016(2)
C13 0.038(3) 0.064(3) 0.040(3) 0.019(3) 0.017(2) 0.022(2)
C14 0.037(3) 0.059(3) 0.043(3) 0.020(3) 0.021(2) 0.022(3)
C17 0.044(3) 0.041(3) 0.042(3) 0.017(2) 0.019(2) 0.020(2)
C2 0.050(3) 0.053(3) 0.051(3) 0.026(3) 0.024(2) 0.017(3)
C3 0.043(3) 0.057(3) 0.041(3) 0.025(3) 0.018(2) 0.016(2)
C6 0.044(3) 0.056(3) 0.049(3) 0.026(3) 0.021(2) 0.024(2)
C12 0.051(3) 0.089(5) 0.044(3) 0.014(3) 0.007(3) 0.026(3)
C7 0.056(3) 0.069(4) 0.058(4) 0.030(3) 0.029(3) 0.027(3)
C22 0.042(3) 0.077(4) 0.056(4) 0.005(3) 0.018(3) 0.019(3)
C9 0.058(4) 0.076(5) 0.048(3) 0.014(3) 0.020(3) 0.024(3)
C8 0.061(4) 0.080(5) 0.054(4) 0.033(4) 0.026(3) 0.031(3)
C18 0.059(4) 0.093(5) 0.047(3) 0.013(3) 0.018(3) 0.047(4)
C20 0.078(4) 0.066(4) 0.055(4) 0.013(3) 0.034(3) 0.035(4)
C1 0.090(4) 0.055(4) 0.075(4) 0.025(3) 0.046(4) 0.010(3)
C11 0.113(5) 0.063(4) 0.065(4) 0.030(4) 0.048(4) 0.029(4)
C10 0.111(5) 0.054(4) 0.079(5) 0.020(4) 0.048(4) 0.022(4)
C21 0.059(4) 0.082(5) 0.057(4) -0.006(4) 0.012(3) 0.013(4)
C19 0.074(5) 0.106(6) 0.063(4) 0.016(4) 0.024(4) 0.061(4)

loop_
_atom_type_symbol
_atom_type_description
_atom_type_scat_dispersion_real
_atom_type_scat_dispersion_imag
_atom_type_scat_source
C C 0.0033 0.0016 'International Tables Vol C Tables 4.2.6.8 and 6.1.1.4'
H H 0.0000 0.0000 'International Tables Vol C Tables 4.2.6.8 and 6.1.1.4'
N N 0.0061 0.0033 'International Tables Vol C Tables 4.2.6.8 and 6.1.1.4'
O O 0.0106 0.0060 'International Tables Vol C Tables 4.2.6.8 and 6.1.1.4'
S S 0.1246 0.1234 'International Tables Vol C Tables 4.2.6.8 and 6.1.1.4'

loop_
_geom_angle_atom_site_label_1
_geom_angle_atom_site_label_2
_geom_angle_atom_site_label_3
_geom_angle
O3 S5 O4 109.14(19)
O3 S5 O1 109.74(19)
O4 S5 O1 110.5(2)
O3 S5 O2 111.2(2)
O4 S5 O2 108.2(2)
O1 S5 O2 108.03(19)
C15 S3 C13 90.5(2)
C4 S1 C2 90.2(2)
C15 N5 C16 127.0(4)
C4 N2 C5 127.3(4)
C15 N4 C14 114.7(4)
C16 N6 C17 131.1(4)
N4 C15 N5 120.3(4)
N4 C15 S3 110.7(3)
N5 C15 S3 129.0(3)
N6 C16 N5 110.8(4)
N6 C16 S4 128.1(4)
N5 C16 S4 121.1(4)
C4 N1 C3 115.0(4)
N3 C5 N2 110.6(4)
N3 C5 S2 128.5(4)
N2 C5 S2 120.9(4)
C5 N3 C6 131.4(5)
N1 C4 N2 120.5(4)
N1 C4 S1 110.8(4)
N2 C4 S1 128.7(4)
C14 C13 C12 128.8(5)
C14 C13 S3 110.7(4)
C12 C13 S3 120.5(4)
C13 C14 N4 113.5(5)
C22 C17 C18 118.2(5)
C22 C17 N6 115.4(4)
C18 C17 N6 126.4(4)
C3 C2 C1 129.2(5)
C3 C2 S1 110.6(4)
C1 C2 S1 120.2(4)
C2 C3 N1 113.5(5)
C11 C6 C7 117.5(5)
C11 C6 N3 116.8(5)
C7 C6 N3 125.8(5)
C8 C7 C6 119.6(6)
C17 C22 C21 120.8(6)
C8 C9 C10 118.2(6)
C9 C8 C7 122.4(6)
C17 C18 C19 120.0(5)
C21 C20 C19 118.7(6)
C6 C11 C10 122.2(6)
C9 C10 C11 120.1(6)
C20 C21 C22 120.9(6)
C20 C19 C18 121.3(6)

loop_
_geom_bond_atom_site_label_1
_geom_bond_atom_site_label_2
_geom_bond_distance
S5 O3 1.456(3)
S5 O4 1.465(3)
S5 O1 1.467(3)
S5 O2 1.487(3)
S3 C15 1.717(4)
S3 C13 1.744(5)
S4 C16 1.650(4)
S1 C4 1.718(4)
S1 C2 1.748(5)
S2 C5 1.647(5)
N5 C15 1.341(6)
N5 C16 1.389(6)
N2 C4 1.342(6)
N2 C5 1.386(6)
N4 C15 1.329(5)
N4 C14 1.375(6)
N6 C16 1.345(5)
N6 C17 1.417(6)
N1 C4 1.329(6)
N1 C3 1.366(6)
C5 N3 1.345(6)
N3 C6 1.413(6)
C13 C14 1.324(6)
C13 C12 1.497(6)
C17 C22 1.372(7)
C17 C18 1.374(7)
C2 C3 1.329(6)
C2 C1 1.483(6)
C6 C11 1.363(7)
C6 C7 1.391(7)
C7 C8 1.382(8)
C22 C21 1.374(8)
C9 C8 1.352(8)
C9 C10 1.373(8)
C18 C19 1.376(8)
C20 C21 1.351(8)
C20 C19 1.363(8)
C11 C10 1.378(8)
